data_4314150
loop_
_publ_author_name
'Agnieszka Wi\;eckowska'
'Renata Bilewicz'
'S\/lawomir Domaga\/la'
'Krzysztof Wo\'zniak'
'Bohdan Korybut-Daszkiewicz'
'Alina Tomkiewicz'
'Jerzy Mrozi\'nski'

_publ_contact_author_address
;  Chemistry Department,
Warsaw University,
Pasteura 1,
02-093 Warszawa,
Poland
;
_publ_contact_author_email kwozniak@chem.uw.edu.pl
_publ_contact_author_fax '48(22)8220211 ext. 212'
_publ_contact_author_name 'Prof. Krzysztof Wozniak'
_publ_contact_author_phone 48(22)8222892
_publ_section_title
;
 Intermetallic Interactions in Face-to-Face Homo- and Heterodinuclear
 Bismacrocyclic Complexes of Copper(II) and Nickel(II)
;
_journal_name_full 'Inorganic Chemistry'
_journal_page_first 5513
_journal_page_last 5522
_journal_paper_doi 10.1021/ic034127b
_journal_volume 42
_journal_year 2003
_chemical_formula_sum 'C30 H44 Cu F24 N12 Ni O2 P4'
_chemical_formula_weight 1306.90
_chemical_name_systematic
;
?
;
_space_group_IT_number 19
_symmetry_cell_setting orthorhombic
_symmetry_space_group_name_Hall 'P 2ac 2ab'
_symmetry_space_group_name_H-M 'P 21 21 21'
_atom_sites_solution_hydrogens geom
_atom_sites_solution_primary direct
_atom_sites_solution_secondary difmap
_audit_creation_method SHELXL-97
_cell_angle_alpha 90.00
_cell_angle_beta 90.00
_cell_angle_gamma 90.00
_cell_formula_units_Z 4
_cell_length_a 14.218(3)
_cell_length_b 18.236(4)
_cell_length_c 18.380(4)
_cell_measurement_reflns_used 10000
_cell_measurement_temperature 293(2)
_cell_measurement_theta_max 21
_cell_measurement_theta_min 3
_cell_volume 4765.6(18)
_computing_cell_refinement CrysAlisRED
_computing_data_collection CrysAlisCCD
_computing_data_reduction CrysAlisRED
_computing_molecular_graphics Diamond
_computing_publication_material SHELXTL
_computing_structure_refinement 'SHELXL-97 (Sheldrick, 1997)'
_computing_structure_solution 'SHELXS-97 (Sheldrick, 1990)'
_diffrn_ambient_temperature 293(2)
_diffrn_detector_area_resol_mean 1024
_diffrn_measured_fraction_theta_full 0.995
_diffrn_measured_fraction_theta_max 0.995
_diffrn_measurement_device_type KM4CCD
_diffrn_measurement_method 'omega scan'
_diffrn_radiation_monochromator graphite
_diffrn_radiation_source 'fine-focus sealed tube'
_diffrn_radiation_type MoK\a
_diffrn_radiation_wavelength 0.71073
_diffrn_reflns_av_R_equivalents 0.2421
_diffrn_reflns_av_sigmaI/netI 0.2780
_diffrn_reflns_limit_h_max 14
_diffrn_reflns_limit_h_min -14
_diffrn_reflns_limit_k_max 18
_diffrn_reflns_limit_k_min -18
_diffrn_reflns_limit_l_max 18
_diffrn_reflns_limit_l_min -18
_diffrn_reflns_number 25434
_diffrn_reflns_theta_full 21.00
_diffrn_reflns_theta_max 21.00
_diffrn_reflns_theta_min 3.08
_diffrn_standards_decay_% 2
_diffrn_standards_interval_count '50 frames'
_diffrn_standards_number '1 frame'
_exptl_absorpt_coefficient_mu 1.116
_exptl_crystal_colour red
_exptl_crystal_density_diffrn 1.822
_exptl_crystal_density_method 'not measured'
_exptl_crystal_description prisms
_exptl_crystal_F_000 2628
_exptl_crystal_size_max 0.10
_exptl_crystal_size_mid 0.08
_exptl_crystal_size_min 0.05
_refine_diff_density_max 0.678
_refine_diff_density_min -0.575
_refine_diff_density_rms 0.132
_refine_ls_abs_structure_details 'Flack H D (1983), Acta Cryst. A39, 876-881'
_refine_ls_abs_structure_Flack 0.42(8)
_refine_ls_extinction_coef 0.00000(10)
_refine_ls_extinction_expression Fc^*^=kFc[1+0.001xFc^2^\l^3^/sin(2\q)]^-1/4^
_refine_ls_extinction_method SHELXL
_refine_ls_goodness_of_fit_ref 0.900
_refine_ls_hydrogen_treatment mixed
_refine_ls_matrix_type full
_refine_ls_number_parameters 298
_refine_ls_number_reflns 5108
_refine_ls_number_restraints 0
_refine_ls_restrained_S_all 0.900
_refine_ls_R_factor_all 0.1851
_refine_ls_R_factor_gt 0.0858
_refine_ls_shift/su_max 5.127
_refine_ls_shift/su_mean 0.042
_refine_ls_structure_factor_coef Fsqd
_refine_ls_weighting_details 'calc w=1/[\s^2^(Fo^2^)+(0.0356P)^2^+0.0000P] where P=(Fo^2^+2Fc^2^)/3'
_refine_ls_weighting_scheme calc
_refine_ls_wR_factor_gt 0.1474
_refine_ls_wR_factor_ref 0.2033
_reflns_number_gt 2017
_reflns_number_total 5108
_reflns_threshold_expression >2sigma(I)
_cod_data_source_file ic034127bsi20030205_013144_1.cif
_cod_data_source_block 3CuNi
_cod_original_cell_volume 4765.6(16)
_cod_database_code 4314150

loop_
_symmetry_equiv_pos_as_xyz
'x, y, z'
'-x+1/2, -y, z+1/2'
'-x, y+1/2, -z+1/2'
'x+1/2, -y+1/2, -z'

loop_
_atom_site_label
_atom_site_type_symbol
_atom_site_fract_x
_atom_site_fract_y
_atom_site_fract_z
_atom_site_U_iso_or_equiv
_atom_site_adp_type
_atom_site_occupancy
_atom_site_symmetry_multiplicity
_atom_site_calc_flag
_atom_site_refinement_flags
_atom_site_disorder_assembly
_atom_site_disorder_group
Cu-B Cu 0.3791(3) 0.1917(2) 0.2160(2) 0.0419(12) Uiso 1 1 d . . .
Ni-A Ni 0.1242(2) 0.30700(17) 0.28249(17) 0.0701(8) Uiso 1 1 d . . .
C1A C 0.0489(13) 0.1775(11) 0.2308(11) 0.040(5) Uiso 1 1 d . . .
H1A1 H 0.0465 0.1441 0.1898 0.005 Uiso 1 1 calc R . .
H1A2 H -0.0138 0.1838 0.2505 0.005 Uiso 1 1 calc R . .
C2A C 0.122(2) 0.1498(18) 0.2921(18) 0.054(10) Uiso 1 1 d . . .
H2A1 H 0.0957 0.1115 0.3225 0.065 Uiso 1 1 calc R . .
H2A2 H 0.1811 0.1333 0.2712 0.065 Uiso 1 1 calc R . .
C3A C 0.1565(15) 0.2153(14) 0.4006(12) 0.050(6) Uiso 1 1 d . . .
H3A H 0.1626 0.1689 0.4210 0.006 Uiso 1 1 calc R . .
C4A C 0.1727(19) 0.2741(16) 0.4431(16) 0.031(9) Uiso 1 1 d . . .
C5A C 0.1791(17) 0.3555(14) 0.4220(15) 0.023(7) Uiso 1 1 d . . .
H5A H 0.2006 0.3907 0.4546 0.028 Uiso 1 1 calc R . .
C6A C 0.1732(17) 0.4496(14) 0.3416(13) 0.011(7) Uiso 1 1 d . . .
H6A1 H 0.1582 0.4825 0.3813 0.013 Uiso 1 1 calc R . .
H6A2 H 0.2377 0.4574 0.3261 0.013 Uiso 1 1 calc R . .
C7A C 0.1093(18) 0.4559(15) 0.2836(15) 0.030(8) Uiso 1 1 d . . .
H7A1 H 0.1236 0.5007 0.2574 0.036 Uiso 1 1 calc R . .
H7A2 H 0.0467 0.4613 0.3039 0.036 Uiso 1 1 calc R . .
C8A C 0.0959(19) 0.3956(18) 0.1610(16) 0.036(9) Uiso 1 1 d . . .
H8A H 0.0920 0.4423 0.1410 0.043 Uiso 1 1 calc R . .
C9A C 0.0880(18) 0.3328(16) 0.1076(15) 0.026(8) Uiso 1 1 d . . .
C10A C 0.086(2) 0.2727(18) 0.1421(18) 0.047(10) Uiso 1 1 d . . .
H10A H 0.0776 0.2336 0.1102 0.056 Uiso 1 1 calc R . .
C11A C 0.1536(15) 0.2910(14) -0.1420(13) 0.015(7) Uiso 1 1 d . . .
H11A H 0.1471 0.2394 -0.1301 0.018 Uiso 1 1 calc R . .
H11B H 0.1362 0.2972 -0.1926 0.018 Uiso 1 1 calc R . .
C12A C 0.0835(16) 0.3372(13) -0.0927(12) 0.010(6) Uiso 1 1 d . . .
H12C H 0.0982 0.3890 -0.0964 0.011 Uiso 1 1 calc R . .
H12D H 0.0193 0.3298 -0.1090 0.011 Uiso 1 1 calc R . .
C13A C 0.0935(13) 0.3574(12) 0.0295(11) 0.0100(6) Uiso 1 1 d . . .
H13A H 0.0969 0.4071 0.0184 0.000 Uiso 1 1 calc R . .
C14A C 0.1939(17) 0.2564(16) 0.5081(15) 0.041(9) Uiso 1 1 d . . .
H14A H 0.2082 0.3008 0.5304 0.050 Uiso 1 1 calc R . .
C15A C 0.2476(16) 0.2032(15) 0.6331(13) 0.020(7) Uiso 1 1 d . . .
H15A H 0.2389 0.1546 0.6536 0.024 Uiso 1 1 calc R . .
H15B H 0.2128 0.2372 0.6635 0.024 Uiso 1 1 calc R . .
C1B C 0.4241(19) 0.3348(15) 0.2675(16) 0.049(9) Uiso 1 1 d . . .
H1B1 H 0.4012 0.3676 0.3051 0.059 Uiso 1 1 calc R . .
H1B2 H 0.4888 0.3483 0.2577 0.059 Uiso 1 1 calc R . .
C2B C 0.3748(17) 0.3469(13) 0.2083(12) 0.040(6) Uiso 1 1 d . . .
H2B1 H 0.4059 0.3847 0.1800 0.004 Uiso 1 1 calc R . .
H2B2 H 0.3135 0.3656 0.2222 0.004 Uiso 1 1 calc R . .
C3B C 0.3405(19) 0.2870(18) 0.0936(16) 0.037(9) Uiso 1 1 d . . .
H3B H 0.3378 0.3341 0.0742 0.045 Uiso 1 1 calc R . .
C4B C 0.3212(16) 0.2256(13) 0.0460(13) 0.070(6) Uiso 1 1 d . . .
C5B C 0.3192(17) 0.1567(15) 0.0652(14) 0.021(7) Uiso 1 1 d . . .
H5B H 0.3085 0.1208 0.0303 0.026 Uiso 1 1 calc R . .
C6B C 0.327(2) 0.0574(16) 0.1624(15) 0.034(9) Uiso 1 1 d . . .
H6B3 H 0.3404 0.0257 0.1214 0.041 Uiso 1 1 calc R . .
H6B4 H 0.2627 0.0472 0.1780 0.041 Uiso 1 1 calc R . .
C7B C 0.3990(16) 0.0378(14) 0.2293(13) 0.015(7) Uiso 1 1 d . . .
H7B1 H 0.3788 -0.0052 0.2560 0.019 Uiso 1 1 calc R . .
H7B2 H 0.4627 0.0307 0.2120 0.019 Uiso 1 1 calc R . .
C8B C 0.3994(16) 0.0954(15) 0.3387(13) 0.012(7) Uiso 1 1 d . . .
H8B H 0.4031 0.0484 0.3581 0.015 Uiso 1 1 calc R . .
C9B C 0.4040(15) 0.1570(13) 0.3874(13) 0.070(7) Uiso 1 1 d . . .
C10B C 0.4263(15) 0.2380(12) 0.3634(13) 0.040(6) Uiso 1 1 d . . .
H10B H 0.4416 0.2727 0.3986 0.005 Uiso 1 1 calc R . .
C11B C 0.3507(18) 0.2223(15) 0.6387(15) 0.032(8) Uiso 1 1 d . . .
H11D H 0.3597 0.2731 0.6247 0.038 Uiso 1 1 calc R . .
H11C H 0.3710 0.2170 0.6889 0.038 Uiso 1 1 calc R . .
C12B C 0.408(2) 0.1758(17) 0.5927(16) 0.046(10) Uiso 1 1 d . . .
H12A H 0.3815 0.1268 0.5944 0.055 Uiso 1 1 calc R . .
H12B H 0.4701 0.1731 0.6143 0.055 Uiso 1 1 calc R . .
C13B C 0.4155(15) 0.1502(13) 0.4539(13) 0.015(7) Uiso 1 1 d . . .
H13B H 0.4234 0.1012 0.4667 0.017 Uiso 1 1 calc R . .
C14B C 0.2989(13) 0.2349(11) -0.0344(11) 0.050(5) Uiso 1 1 d . . .
H14B H 0.2944 0.1957 -0.0666 0.000 Uiso 1 1 calc R . .
C15B C 0.2577(18) 0.3139(17) -0.1320(15) 0.033(8) Uiso 1 1 d . . .
H15C H 0.2974 0.2858 -0.1646 0.039 Uiso 1 1 calc R . .
H15D H 0.2651 0.3655 -0.1437 0.039 Uiso 1 1 calc R . .
F1 F 0.0060(11) 0.1037(9) -0.0613(9) 0.063(6) Uiso 1 1 d . . .
F2 F 0.1323(9) 0.0301(7) -0.0323(7) 0.016(3) Uiso 1 1 d . . .
F3 F 0.1087(10) 0.0532(7) 0.0817(8) 0.041(5) Uiso 1 1 d . . .
F4 F -0.0224(10) 0.1140(9) 0.0646(8) 0.048(5) Uiso 1 1 d . . .
F5 F 0.0032(9) 0.0022(7) 0.0380(8) 0.042(4) Uiso 1 1 d . . .
F6 F 0.1078(10) 0.1534(8) -0.0128(7) 0.037(4) Uiso 1 1 d . . .
F7 F 0.3218(10) 0.5804(8) 0.0908(8) 0.041(4) Uiso 1 1 d . . .
F8 F 0.4213(13) 0.5240(11) 0.1790(10) 0.051(6) Uiso 1 1 d . . .
F9 F 0.3353(9) 0.5646(8) 0.2661(8) 0.034(4) Uiso 1 1 d . . .
F10 F 0.2336(9) 0.6172(8) 0.1921(7) 0.024(4) Uiso 1 1 d . . .
F11 F 0.2681(9) 0.4995(8) 0.1734(7) 0.015(4) Uiso 1 1 d . . .
F12 F 0.3888(11) 0.6471(8) 0.1906(8) 0.026(4) Uiso 1 1 d . . .
F13 F 0.1869(13) 0.9375(11) 0.2354(10) 0.079(7) Uiso 1 1 d . . .
F14 F 0.2640(12) 0.8797(11) 0.3309(9) 0.069(6) Uiso 1 1 d . . .
F15 F 0.1499(11) 0.9215(9) 0.4056(9) 0.058(5) Uiso 1 1 d . . .
F16 F 0.0763(12) 0.9763(10) 0.3232(9) 0.041(5) Uiso 1 1 d . . .
F17 F 0.1093(12) 0.8550(9) 0.3124(9) 0.042(5) Uiso 1 1 d . . .
F18 F 0.2307(13) 1.0054(11) 0.3352(10) 0.058(6) Uiso 1 1 d . . .
F19 F 0.5118(11) 0.4187(10) 0.5593(9) 0.063(5) Uiso 1 1 d . . .
F20 F 0.3754(12) 0.3516(9) 0.4933(8) 0.062(6) Uiso 1 1 d . . .
F21 F 0.3809(12) 0.4228(9) 0.4182(9) 0.066(5) Uiso 1 1 d . . .
F22 F 0.5127(9) 0.4919(8) 0.4942(8) 0.047(4) Uiso 1 1 d . . .
F23 F 0.5193(8) 0.3707(7) 0.4515(6) 0.016(4) Uiso 1 1 d . . .
F24 F 0.3707(12) 0.4608(9) 0.5413(9) 0.051(5) Uiso 1 1 d . . .
N1A N 0.0919(13) 0.2486(11) 0.2106(12) 0.023(6) Uiso 1 1 d . . .
N2A N 0.1324(18) 0.2203(13) 0.3320(12) 0.036(7) Uiso 1 1 d . . .
N3A N 0.1548(14) 0.3721(12) 0.3605(11) 0.019(6) Uiso 1 1 d . . .
N4A N 0.1070(13) 0.3931(11) 0.2292(11) 0.010(5) Uiso 1 1 d . . .
N5A N 0.0934(13) 0.3130(12) -0.0180(10) 0.018(6) Uiso 1 1 d . . .
H5NA H 0.0991 0.2671 -0.0081 0.021 Uiso 1 1 calc R . .
N6A N 0.2068(14) 0.2038(12) 0.5634(11) 0.020(6) Uiso 1 1 d . . .
H6NA H 0.1842 0.1617 0.5516 0.024 Uiso 1 1 calc R . .
N1B N 0.4237(12) 0.2567(10) 0.2983(11) 0.010(5) Uiso 1 1 d . . .
N2B N 0.3609(13) 0.2799(10) 0.1601(9) 0.025(5) Uiso 1 1 d . . .
N3B N 0.3329(14) 0.1363(12) 0.1381(11) 0.020(6) Uiso 1 1 d . . .
N4B N 0.3907(14) 0.1025(12) 0.2717(12) 0.022(6) Uiso 1 1 d . . .
N5B N 0.4199(13) 0.1956(13) 0.5152(11) 0.022(6) Uiso 1 1 d . . .
H5NB H 0.4310 0.2412 0.5066 0.026 Uiso 1 1 calc R . .
N6B N 0.2872(15) 0.3003(14) -0.0535(12) 0.032(7) Uiso 1 1 d . . .
H6NB H 0.2955 0.3359 -0.0235 0.039 Uiso 1 1 calc R . .
O1W O 0.2907(13) 0.4477(10) 0.0061(10) 0.028(6) Uiso 1 1 d . . .
O2W O 0.2008(14) 0.0549(11) 0.4977(11) 0.042(6) Uiso 1 1 d . . .
P1 P 0.0577(6) 0.0763(6) 0.0102(5) 0.046(3) Uiso 1 1 d . . .
P2 P 0.3300(8) 0.5710(6) 0.1788(6) 0.060(3) Uiso 1 1 d . . .
P3 P 0.1718(5) 0.9291(4) 0.3194(3) 0.028(16) Uiso 1 1 d . . .
P4 P 0.4477(5) 0.4215(4) 0.4884(4) 0.018(2) Uiso 1 1 d . . .

loop_
_atom_type_symbol
_atom_type_description
_atom_type_scat_dispersion_real
_atom_type_scat_dispersion_imag
_atom_type_scat_source
C C 0.0033 0.0016 'International Tables Vol C Tables 4.2.6.8 and 6.1.1.4'
H H 0.0000 0.0000 'International Tables Vol C Tables 4.2.6.8 and 6.1.1.4'
F F 0.0171 0.0103 'International Tables Vol C Tables 4.2.6.8 and 6.1.1.4'
P P 0.1023 0.0942 'International Tables Vol C Tables 4.2.6.8 and 6.1.1.4'
Ni Ni 0.3393 1.1124 'International Tables Vol C Tables 4.2.6.8 and 6.1.1.4'
Cu Cu 0.3201 1.2651 'International Tables Vol C Tables 4.2.6.8 and 6.1.1.4'
N N 0.0061 0.0033 'International Tables Vol C Tables 4.2.6.8 and 6.1.1.4'
O O 0.0106 0.0060 'International Tables Vol C Tables 4.2.6.8 and 6.1.1.4'

loop_
_geom_angle_atom_site_label_1
_geom_angle_atom_site_label_2
_geom_angle_atom_site_label_3
_geom_angle
_geom_angle_site_symmetry_1
_geom_angle_site_symmetry_3
_geom_angle_publ_flag
N3B Cu-B N2B 89.7(8) . . ?
N3B Cu-B N4B 88.9(9) . . ?
N2B Cu-B N4B 177.2(8) . . ?
N3B Cu-B N1B 176.5(8) . . ?
N2B Cu-B N1B 87.2(8) . . ?
N4B Cu-B N1B 94.1(8) . . ?
N1A Ni-A N2A 82.4(10) . . ?
N1A Ni-A N4A 94.6(9) . . ?
N2A Ni-A N4A 175.7(10) . . ?
N1A Ni-A N3A 177.9(9) . . ?
N2A Ni-A N3A 98.6(10) . . ?
N4A Ni-A N3A 84.3(9) . . ?
N1A C1A C2A 100.6(18) . . ?
N1A C1A H1A1 111.7 . . ?
C2A C1A H1A1 111.7 . . ?
N1A C1A H1A2 111.6 . . ?
C2A C1A H1A2 111.6 . . ?
H1A1 C1A H1A2 109.4 . . ?
N2A C2A C1A 98(2) . . ?
N2A C2A H2A1 112.2 . . ?
C1A C2A H2A1 112.2 . . ?
N2A C2A H2A2 112.1 . . ?
C1A C2A H2A2 112.1 . . ?
H2A1 C2A H2A2 109.8 . . ?
N2A C3A C4A 123(3) . . ?
N2A C3A H3A 118.4 . . ?
C4A C3A H3A 118.3 . . ?
C14A C4A C3A 112(3) . . ?
C14A C4A C5A 118(3) . . ?
C3A C4A C5A 129(3) . . ?
N3A C5A C4A 117(3) . . ?
N3A C5A H5A 121.4 . . ?
C4A C5A H5A 121.4 . . ?
C7A C6A N3A 98(2) . . ?
C7A C6A H6A1 112.1 . . ?
N3A C6A H6A1 112.1 . . ?
C7A C6A H6A2 112.2 . . ?
N3A C6A H6A2 112.1 . . ?
H6A1 C6A H6A2 109.8 . . ?
C6A C7A N4A 117(2) . . ?
C6A C7A H7A1 108.1 . . ?
N4A C7A H7A1 108.1 . . ?
C6A C7A H7A2 108.1 . . ?
N4A C7A H7A2 108.1 . . ?
H7A1 C7A H7A2 107.3 . . ?
N4A C8A C9A 129(3) . . ?
N4A C8A H8A 115.6 . . ?
C9A C8A H8A 115.6 . . ?
C10A C9A C13A 137(3) . . ?
C10A C9A C8A 109(3) . . ?
C13A C9A C8A 113(2) . . ?
C9A C10A N1A 139(3) . . ?
C9A C10A H10A 110.5 . . ?
N1A C10A H10A 110.5 . . ?
C15B C11A C12A 113(2) . . ?
C15B C11A H11A 109.0 . . ?
C12A C11A H11A 109.0 . . ?
C15B C11A H11B 109.1 . . ?
C12A C11A H11B 109.0 . . ?
H11A C11A H11B 107.8 . . ?
N5A C12A C11A 108.6(19) . . ?
N5A C12A H12C 110.0 . . ?
C11A C12A H12C 110.0 . . ?
N5A C12A H12D 110.0 . . ?
C11A C12A H12D 110.0 . . ?
H12C C12A H12D 108.4 . . ?
N5A C13A C9A 120(2) . . ?
N5A C13A H13A 120.1 . . ?
C9A C13A H13A 120.1 . . ?
C4A C14A N6A 152(3) . . ?
C4A C14A H14A 104.2 . . ?
N6A C14A H14A 104.2 . . ?
N6A C15A C11B 117(2) . . ?
N6A C15A H15A 107.9 . . ?
C11B C15A H15A 108.0 . . ?
N6A C15A H15B 108.0 . . ?
C11B C15A H15B 108.0 . . ?
H15A C15A H15B 107.2 . . ?
C2B C1B N1B 117(2) . . ?
C2B C1B H1B1 107.9 . . ?
N1B C1B H1B1 108.0 . . ?
C2B C1B H1B2 108.0 . . ?
N1B C1B H1B2 108.0 . . ?
H1B1 C1B H1B2 107.2 . . ?
C1B C2B N2B 115(2) . . ?
C1B C2B H2B1 108.6 . . ?
N2B C2B H2B1 108.6 . . ?
C1B C2B H2B2 108.6 . . ?
N2B C2B H2B2 108.6 . . ?
H2B1 C2B H2B2 107.6 . . ?
N2B C3B C4B 123(3) . . ?
N2B C3B H3B 118.4 . . ?
C4B C3B H3B 118.4 . . ?
C5B C4B C3B 126(3) . . ?
C5B C4B C14B 112(2) . . ?
C3B C4B C14B 123(2) . . ?
C4B C5B N3B 121(3) . . ?
C4B C5B H5B 119.6 . . ?
N3B C5B H5B 119.6 . . ?
N3B C6B C7B 113(2) . . ?
N3B C6B H6B3 109.0 . . ?
C7B C6B H6B3 109.0 . . ?
N3B C6B H6B4 109.0 . . ?
C7B C6B H6B4 109.0 . . ?
H6B3 C6B H6B4 107.8 . . ?
N4B C7B C6B 100.3(19) . . ?
N4B C7B H7B1 111.7 . . ?
C6B C7B H7B1 111.7 . . ?
N4B C7B H7B2 111.7 . . ?
C6B C7B H7B2 111.7 . . ?
H7B1 C7B H7B2 109.5 . . ?
N4B C8B C9B 123(2) . . ?
N4B C8B H8B 118.6 . . ?
C9B C8B H8B 118.7 . . ?
C13B C9B C8B 123(2) . . ?
C13B C9B C10B 110(2) . . ?
C8B C9B C10B 125(2) . . ?
N1B C10B C9B 121(2) . . ?
N1B C10B H10B 119.3 . . ?
C9B C10B H10B 119.3 . . ?
C12B C11B C15A 112(2) . . ?
C12B C11B H11D 109.3 . . ?
C15A C11B H11D 109.3 . . ?
C12B C11B H11C 109.3 . . ?
C15A C11B H11C 109.2 . . ?
H11D C11B H11C 107.9 . . ?
C11B C12B N5B 119(3) . . ?
C11B C12B H12A 107.6 . . ?
N5B C12B H12A 107.6 . . ?
C11B C12B H12B 107.5 . . ?
N5B C12B H12B 107.6 . . ?
H12A C12B H12B 107.0 . . ?
C9B C13B N5B 138(3) . . ?
C9B C13B H13B 111.1 . . ?
N5B C13B H13B 111.1 . . ?
N6B C14B C4B 114(2) . . ?
N6B C14B H14B 123.0 . . ?
C4B C14B H14B 123.0 . . ?
N6B C15B C11A 109(2) . . ?
N6B C15B H15C 109.8 . . ?
C11A C15B H15C 109.8 . . ?
N6B C15B H15D 109.8 . . ?
C11A C15B H15D 109.8 . . ?
H15C C15B H15D 108.3 . . ?
C10A N1A C1A 120(2) . . ?
C10A N1A Ni-A 122(2) . . ?
C1A N1A Ni-A 116.7(16) . . ?
C3A N2A C2A 116(2) . . ?
C3A N2A Ni-A 124(2) . . ?
C2A N2A Ni-A 119.7(19) . . ?
C5A N3A C6A 114(2) . . ?
C5A N3A Ni-A 127(2) . . ?
C6A N3A Ni-A 117.2(16) . . ?
C8A N4A C7A 129(2) . . ?
C8A N4A Ni-A 125(2) . . ?
C7A N4A Ni-A 106.5(15) . . ?
C13A N5A C12A 119(2) . . ?
C13A N5A H5NA 120.4 . . ?
C12A N5A H5NA 120.4 . . ?
C15A N6A C14A 136(2) . . ?
C15A N6A H6NA 112.1 . . ?
C14A N6A H6NA 112.1 . . ?
C10B N1B C1B 127(2) . . ?
C10B N1B Cu-B 124.6(17) . . ?
C1B N1B Cu-B 105.7(15) . . ?
C3B N2B C2B 121(2) . . ?
C3B N2B Cu-B 129(2) . . ?
C2B N2B Cu-B 110.0(12) . . ?
C5B N3B C6B 122(2) . . ?
C5B N3B Cu-B 129.5(18) . . ?
C6B N3B Cu-B 108.0(16) . . ?
C8B N4B C7B 117(2) . . ?
C8B N4B Cu-B 128(2) . . ?
C7B N4B Cu-B 114.6(16) . . ?
C13B N5B C12B 129(2) . . ?
C13B N5B H5NB 115.6 . . ?
C12B N5B H5NB 115.7 . . ?
C14B N6B C15B 117(2) . . ?
C14B N6B H6NB 121.4 . . ?
C15B N6B H6NB 121.4 . . ?
F3 P1 F2 87.7(8) . . ?
F3 P1 F1 177.2(11) . . ?
F2 P1 F1 94.1(9) . . ?
F3 P1 F6 104.3(9) . . ?
F2 P1 F6 92.2(8) . . ?
F1 P1 F6 73.5(9) . . ?
F3 P1 F5 74.6(8) . . ?
F2 P1 F5 91.9(9) . . ?
F1 P1 F5 107.5(9) . . ?
F6 P1 F5 175.7(10) . . ?
F3 P1 F4 85.6(9) . . ?
F2 P1 F4 170.8(10) . . ?
F1 P1 F4 92.9(9) . . ?
F6 P1 F4 95.6(9) . . ?
F5 P1 F4 80.2(8) . . ?
F8 P2 F11 90.6(10) . . ?
F8 P2 F9 85.3(10) . . ?
F11 P2 F9 91.7(10) . . ?
F8 P2 F10 171.0(11) . . ?
F11 P2 F10 88.1(9) . . ?
F9 P2 F10 85.8(9) . . ?
F8 P2 F7 97.0(11) . . ?
F11 P2 F7 89.2(9) . . ?
F9 P2 F7 177.5(12) . . ?
F10 P2 F7 91.9(9) . . ?
F8 P2 F12 92.4(10) . . ?
F11 P2 F12 174.9(11) . . ?
F9 P2 F12 84.5(9) . . ?
F10 P2 F12 88.3(9) . . ?
F7 P2 F12 94.5(10) . . ?
F13 P3 F14 94.2(10) . . ?
F13 P3 F16 96.1(10) . . ?
F14 P3 F16 169.8(10) . . ?
F13 P3 F15 176.8(10) . . ?
F14 P3 F15 88.8(9) . . ?
F16 P3 F15 80.9(9) . . ?
F13 P3 F17 94.5(10) . . ?
F14 P3 F17 89.5(10) . . ?
F16 P3 F17 89.2(9) . . ?
F15 P3 F17 84.3(9) . . ?
F13 P3 F18 91.2(11) . . ?
F14 P3 F18 92.0(10) . . ?
F16 P3 F18 88.2(10) . . ?
F15 P3 F18 89.9(9) . . ?
F17 P3 F18 174.0(10) . . ?
F23 P4 F22 97.6(8) . . ?
F23 P4 F19 87.9(8) . . ?
F22 P4 F19 68.8(8) . . ?
F23 P4 F21 92.6(8) . . ?
F22 P4 F21 112.8(9) . . ?
F19 P4 F21 178.2(11) . . ?
F23 P4 F24 167.1(9) . . ?
F22 P4 F24 89.7(9) . . ?
F19 P4 F24 84.9(9) . . ?
F21 P4 F24 94.3(9) . . ?
F23 P4 F20 88.3(9) . . ?
F22 P4 F20 172.3(9) . . ?
F19 P4 F20 106.8(9) . . ?
F21 P4 F20 71.6(9) . . ?
F24 P4 F20 83.5(9) . . ?

loop_
_geom_bond_atom_site_label_1
_geom_bond_atom_site_label_2
_geom_bond_distance
_geom_bond_site_symmetry_2
_geom_bond_publ_flag
Cu-B N3B 1.87(2) . ?
Cu-B N2B 1.927(18) . ?
Cu-B N4B 1.93(2) . ?
Cu-B N1B 2.023(19) . ?
Ni-A N1A 1.76(2) . ?
Ni-A N2A 1.83(2) . ?
Ni-A N4A 1.87(2) . ?
Ni-A N3A 1.91(2) . ?
C1A N1A 1.48(3) . ?
C1A C2A 1.61(4) . ?
C1A H1A1 0.9700 . ?
C1A H1A2 0.9700 . ?
C2A N2A 1.49(4) . ?
C2A H2A1 0.9700 . ?
C2A H2A2 0.9700 . ?
C3A N2A 1.31(3) . ?
C3A C4A 1.35(3) . ?
C3A H3A 0.9300 . ?
C4A C14A 1.27(4) . ?
C4A C5A 1.54(4) . ?
C5A N3A 1.22(3) . ?
C5A H5A 0.9300 . ?
C6A C7A 1.40(3) . ?
C6A N3A 1.48(3) . ?
C6A H6A1 0.9700 . ?
C6A H6A2 0.9700 . ?
C7A N4A 1.52(3) . ?
C7A H7A1 0.9700 . ?
C7A H7A2 0.9700 . ?
C8A N4A 1.26(3) . ?
C8A C9A 1.51(4) . ?
C8A H8A 0.9300 . ?
C9A C10A 1.27(4) . ?
C9A C13A 1.51(3) . ?
C10A N1A 1.34(4) . ?
C10A H10A 0.9300 . ?
C11A C15B 1.55(3) . ?
C11A C12A 1.59(3) . ?
C11A H11A 0.9700 . ?
C11A H11B 0.9700 . ?
C12A N5A 1.45(3) . ?
C12A H12C 0.9700 . ?
C12A H12D 0.9700 . ?
C13A N5A 1.19(3) . ?
C13A H13A 0.9300 . ?
C14A N6A 1.41(3) . ?
C14A H14A 0.9300 . ?
C15A N6A 1.41(3) . ?
C15A C11B 1.51(3) . ?
C15A H15A 0.9700 . ?
C15A H15B 0.9700 . ?
C1B C2B 1.31(3) . ?
C1B N1B 1.53(3) . ?
C1B H1B1 0.9700 . ?
C1B H1B2 0.9700 . ?
C2B N2B 1.52(3) . ?
C2B H2B1 0.9700 . ?
C2B H2B2 0.9700 . ?
C3B N2B 1.26(3) . ?
C3B C4B 1.45(4) . ?
C3B H3B 0.9300 . ?
C4B C5B 1.30(3) . ?
C4B C14B 1.52(3) . ?
C5B N3B 1.40(3) . ?
C5B H5B 0.9300 . ?
C6B N3B 1.51(3) . ?
C6B C7B 1.64(3) . ?
C6B H6B3 0.9700 . ?
C6B H6B4 0.9700 . ?
C7B N4B 1.42(3) . ?
C7B H7B1 0.9700 . ?
C7B H7B2 0.9700 . ?
C8B N4B 1.24(3) . ?
C8B C9B 1.44(3) . ?
C8B H8B 0.9300 . ?
C9B C13B 1.24(3) . ?
C9B C10B 1.57(3) . ?
C10B N1B 1.24(3) . ?
C10B H10B 0.9300 . ?
C11B C12B 1.45(3) . ?
C11B H11D 0.9700 . ?
C11B H11C 0.9700 . ?
C12B N5B 1.48(3) . ?
C12B H12A 0.9700 . ?
C12B H12B 0.9700 . ?
C13B N5B 1.40(3) . ?
C13B H13B 0.9300 . ?
C14B N6B 1.25(3) . ?
C14B H14B 0.9300 . ?
C15B N6B 1.52(3) . ?
C15B H15C 0.9700 . ?
C15B H15D 0.9700 . ?
F1 P1 1.587(18) . ?
F2 P1 1.562(15) . ?
F3 P1 1.558(16) . ?
F4 P1 1.665(17) . ?
F5 P1 1.638(16) . ?
F6 P1 1.633(17) . ?
F7 P2 1.630(17) . ?
F8 P2 1.55(2) . ?
F9 P2 1.611(16) . ?
F10 P2 1.628(16) . ?
F11 P2 1.577(17) . ?
F12 P2 1.634(18) . ?
F13 P3 1.567(19) . ?
F14 P3 1.605(19) . ?
F15 P3 1.620(17) . ?
F16 P3 1.608(18) . ?
F17 P3 1.621(18) . ?
F18 P3 1.65(2) . ?
F19 P4 1.591(17) . ?
F20 P4 1.640(18) . ?
F21 P4 1.602(18) . ?
F22 P4 1.585(16) . ?
F23 P4 1.534(14) . ?
F24 P4 1.630(18) . ?
N5A H5NA 0.8600 . ?
N6A H6NA 0.8600 . ?
N5B H5NB 0.8600 . ?
N6B H6NB 0.8600 . ?

loop_
_geom_hbond_atom_site_label_D
_geom_hbond_atom_site_label_H
_geom_hbond_atom_site_label_A
_geom_hbond_distance_DH
_geom_hbond_distance_HA
_geom_hbond_distance_DA
_geom_hbond_angle_DHA
_geom_hbond_site_symmetry_A
N5A H5NA F6 0.86 2.08 2.92(3) 165.2 .
N6A H6NA O2W 0.86 2.20 2.97(3) 149.8 .
N6A H6NA F23 0.86 2.42 3.01(2) 126.0 4_456
N5B H5NB F20 0.86 2.18 2.94(3) 147.9 .
N6B H6NB O1W 0.86 2.11 2.90(3) 152.9 .
